data_1532251
loop_
_publ_author_name
'Wawrzynska, E.'
'Penc, B.'
'Zygmunt, A.'
'Hernandez-Velasco, J.'
'Szytula, A.'

_publ_section_title
;
 Neutron diffraction studies of the magnetic structure of Ho3 Pd4 Ge4
;
_journal_name_full 'Journal of Alloys Compd.'
_journal_page_first 68
_journal_page_last 71
_journal_volume 350
_journal_year 2003
_chemical_formula_sum 'Ge4 Ho3 Pd4'
_chemical_name_systematic 'Ho3 Pd4 Ge4'
_space_group_IT_number 71
_symmetry_space_group_name_Hall '-I 2 2'
_symmetry_space_group_name_H-M 'I m m m'
_cell_angle_alpha 90
_cell_angle_beta 90
_cell_angle_gamma 90
_cell_formula_units_Z 2
_cell_length_a 4.119
_cell_length_b 6.966
_cell_length_c 13.782
_cell_volume 395.446
_citation_journal_id_ASTM JALCEU
_cod_data_source_file Wawrzynska_JALCEU_2003_1308.cif
_cod_data_source_block Ge4Ho3Pd4
_cod_original_cell_volume 395.4463
_cod_database_code 1532251

loop_
_symmetry_equiv_pos_as_xyz
x,y,z
-x,-y,z
x,-y,-z
-x,y,-z
-x,-y,-z
x,y,-z
-x,y,z
x,-y,z
x+1/2,y+1/2,z+1/2
-x+1/2,-y+1/2,z+1/2
x+1/2,-y+1/2,-z+1/2
-x+1/2,y+1/2,-z+1/2
-x+1/2,-y+1/2,-z+1/2
x+1/2,y+1/2,-z+1/2
-x+1/2,y+1/2,z+1/2
x+1/2,-y+1/2,z+1/2

loop_
_atom_site_label
_atom_site_type_symbol
_atom_site_fract_x
_atom_site_fract_y
_atom_site_fract_z
_atom_site_occupancy
_atom_site_U_iso_or_equiv
Ge2 Ge 0 0 0.213 1 0.0
Ho2 Ho 0.5 0 0.374 1 0.0
Ge1 Ge 0 0.187 0.5 1 0.0
Pd1 Pd 0 0.705 0.672 1 0.0
Ho1 Ho 0 0 0 1 0.0
